data_4032773
loop_
_publ_author_name
'Davies, Stephen G.'
'Fletcher, Ai M.'
'Houlsby, Ian T. T.'
'Roberts, Paul M.'
'Thomson, James E.'

_publ_section_title
;
 Structural Revision of the Hancock Alkaloid (-)-Galipeine.
;
_journal_issue 19
_journal_name_full 'The Journal of organic chemistry'
_journal_page_first 10673
_journal_page_last 10679
_journal_paper_doi 10.1021/acs.joc.7b01720
_journal_volume 82
_journal_year 2017
_chemical_absolute_configuration ad
_chemical_formula_moiety 'C19 H23 N1 O2'
_chemical_formula_sum 'C19 H23 N O2'
_chemical_formula_weight 297.40
_space_group_IT_number 19
_symmetry_cell_setting orthorhombic
_symmetry_space_group_name_Hall 'P 2ac 2ab'
_symmetry_space_group_name_H-M 'P 21 21 21'
_atom_sites_solution_hydrogens difmap
_atom_sites_solution_primary direct
_cell_angle_alpha 90
_cell_angle_beta 90
_cell_angle_gamma 90
_cell_formula_units_Z 4
_cell_length_a 6.61954(8)
_cell_length_b 13.75433(17)
_cell_length_c 16.9835(2)
_cell_measurement_reflns_used 0
_cell_measurement_temperature 150
_cell_measurement_theta_max 0
_cell_measurement_theta_min 0
_cell_volume 1546.30(3)
_computing_cell_refinement 'CrysAlis, (Oxford Diffraction, 2002)'
_computing_data_collection 'SuperNova, (Oxford Diffraction, 2010)'
_computing_data_reduction 'CrysAlis, (Oxford Diffraction, 2002)'
_computing_molecular_graphics 'CAMERON (Watkin et al., 1996)'
_computing_publication_material 'CRYSTALS (Betteridge et al., 2003)'
_computing_structure_refinement 'CRYSTALS (Betteridge et al., 2003)'
_computing_structure_solution 'SIR92 (Altomare et al., 1994)'
_diffrn_ambient_temperature 150
_diffrn_measured_fraction_theta_full 0.997
_diffrn_measured_fraction_theta_max 0.997
_diffrn_measurement_device Area
_diffrn_measurement_device_type 'Oxford Diffraction SuperNova'
_diffrn_measurement_method \w/2\q
_diffrn_radiation_monochromator graphite
_diffrn_radiation_type 'Cu K\a'
_diffrn_radiation_wavelength 1.54184
_diffrn_reflns_av_R_equivalents 0.025
_diffrn_reflns_limit_h_max 7
_diffrn_reflns_limit_h_min -8
_diffrn_reflns_limit_k_max 17
_diffrn_reflns_limit_k_min -16
_diffrn_reflns_limit_l_max 14
_diffrn_reflns_limit_l_min -21
_diffrn_reflns_number 12390
_diffrn_reflns_theta_full 76.135
_diffrn_reflns_theta_max 76.135
_diffrn_reflns_theta_min 4.136
_diffrn_standards_number 0
_exptl_absorpt_coefficient_mu 0.648
_exptl_absorpt_correction_type none
_exptl_crystal_colour colourless
_exptl_crystal_density_diffrn 1.277
_exptl_crystal_density_method 'not measured'
_exptl_crystal_description block
_exptl_crystal_F_000 640
_exptl_crystal_size_max 0.300
_exptl_crystal_size_mid 0.270
_exptl_crystal_size_min 0.260
_refine_diff_density_max 0.13
_refine_diff_density_min -0.19
_refine_ls_abs_structure_details 'Flack (1983), 1338 Friedel-pairs'
_refine_ls_abs_structure_Flack -0.1(2)
_refine_ls_extinction_method None
_refine_ls_goodness_of_fit_ref 1.0246
_refine_ls_hydrogen_treatment constr
_refine_ls_matrix_type full
_refine_ls_number_parameters 200
_refine_ls_number_reflns 2528
_refine_ls_number_restraints 0
_refine_ls_R_factor_all 0.0308
_refine_ls_R_factor_gt 0.0305
_refine_ls_shift/su_max 0.0004380
_refine_ls_shift/su_mean 0.0000513
_refine_ls_structure_factor_coef Fsqd
_refine_ls_weighting_details
;
 Method= Modified Sheldrick 
 w=1/[\s^2^(F^2^) + ( 0.05P)^2^ + 0.23P] 
 ,where P=(max(Fo^2^,0) + 2Fc^2^)/3 
;
_refine_ls_weighting_scheme calc
_refine_ls_wR_factor_all 0.0781
_refine_ls_wR_factor_gt 0.0777
_refine_ls_wR_factor_ref 0.0781
_reflns_limit_h_max 8
_reflns_limit_h_min -8
_reflns_limit_k_max 17
_reflns_limit_k_min 0
_reflns_limit_l_max 21
_reflns_limit_l_min 0
_reflns_number_gt 2496
_reflns_number_total 3210
_reflns_threshold_expression I>2.0\s(I)
_oxford_diffrn_Wilson_B_factor 2.01
_oxford_diffrn_Wilson_scale 0.01
_oxford_refine_ls_r_factor_ref 0.0308
_oxford_refine_ls_scale 10.0(4)
_oxford_reflns_number_all 2528
_oxford_reflns_threshold_expression_ref I>-3.0\s(I)
_cod_data_source_file jo7b01720_si_002.cif
_cod_data_source_block 13
_cod_depositor_comments 'Adding full bibliography for 4032773.cif.'
_cod_original_formula_sum 'C19 H23 N1 O2'
_cod_database_code 4032773

loop_
_symmetry_equiv_pos_as_xyz
x,y,z
x+1/2,-y+1/2,-z
-x,y+1/2,-z+1/2
-x+1/2,-y,z+1/2

loop_
_atom_site_label
_atom_site_type_symbol
_atom_site_fract_x
_atom_site_fract_y
_atom_site_fract_z
_atom_site_U_iso_or_equiv
_atom_site_occupancy
_atom_site_adp_type
_atom_site_refinement_flags_posn
O1 O 0.54328(15) 0.96751(7) 0.69046(6) 0.0265 1.0000 Uani .
C2 C 0.5896(2) 0.87831(10) 0.65872(7) 0.0224 1.0000 Uani .
C3 C 0.4716(2) 0.79589(10) 0.66348(8) 0.0270 1.0000 Uani .
C4 C 0.5357(2) 0.71063(10) 0.62744(8) 0.0282 1.0000 Uani .
C5 C 0.7153(2) 0.70634(10) 0.58594(8) 0.0261 1.0000 Uani .
C6 C 0.8347(2) 0.79006(10) 0.58231(8) 0.0249 1.0000 Uani .
C7 C 0.7738(2) 0.87470(10) 0.61852(8) 0.0235 1.0000 Uani .
O8 O 0.89496(15) 0.95520(7) 0.61374(6) 0.0312 1.0000 Uani .
C9 C 0.7819(2) 0.61452(10) 0.54450(9) 0.0306 1.0000 Uani .
C10 C 0.9616(2) 0.56396(10) 0.58329(9) 0.0284 1.0000 Uani .
C11 C 1.0363(2) 0.47413(10) 0.53804(8) 0.0260 1.0000 Uani .
N12 N 0.88395(19) 0.39736(9) 0.53364(7) 0.0264 1.0000 Uani .
C13 C 0.7502(2) 0.39468(11) 0.46628(8) 0.0286 1.0000 Uani .
C14 C 0.8718(2) 0.32568(10) 0.59036(8) 0.0233 1.0000 Uani .
C15 C 0.7130(2) 0.25860(10) 0.58974(8) 0.0266 1.0000 Uani .
C16 C 0.7019(2) 0.18570(11) 0.64588(8) 0.0306 1.0000 Uani .
C17 C 0.8484(2) 0.17649(10) 0.70328(8) 0.0320 1.0000 Uani .
C18 C 1.0057(2) 0.24243(11) 0.70440(8) 0.0308 1.0000 Uani .
C19 C 1.0201(2) 0.31744(10) 0.64961(8) 0.0262 1.0000 Uani .
C20 C 1.1952(2) 0.38754(11) 0.65286(9) 0.0326 1.0000 Uani .
C21 C 1.2313(2) 0.43282(10) 0.57256(9) 0.0316 1.0000 Uani .
C22 C 0.3599(2) 0.97516(11) 0.73443(9) 0.0331 1.0000 Uani .
H31 H 0.3458 0.7989 0.6922 0.0327 1.0000 Uiso R
H41 H 0.4552 0.6536 0.6305 0.0341 1.0000 Uiso R
H61 H 0.9608 0.7886 0.5549 0.0304 1.0000 Uiso R
H92 H 0.8169 0.6305 0.4893 0.0385 1.0000 Uiso R
H91 H 0.6682 0.5674 0.5447 0.0383 1.0000 Uiso R
H101 H 1.0730 0.6109 0.5839 0.0347 1.0000 Uiso R
H102 H 0.9237 0.5454 0.6389 0.0357 1.0000 Uiso R
H111 H 1.0641 0.4965 0.4819 0.0312 1.0000 Uiso R
H132 H 0.7572 0.3295 0.4409 0.0437 1.0000 Uiso R
H131 H 0.7923 0.4444 0.4282 0.0428 1.0000 Uiso R
H133 H 0.6125 0.4063 0.4823 0.0432 1.0000 Uiso R
H151 H 0.6071 0.2643 0.5483 0.0328 1.0000 Uiso R
H161 H 0.5887 0.1406 0.6454 0.0382 1.0000 Uiso R
H171 H 0.8431 0.1252 0.7439 0.0386 1.0000 Uiso R
H181 H 1.1125 0.2369 0.7446 0.0377 1.0000 Uiso R
H201 H 1.3218 0.3508 0.6700 0.0401 1.0000 Uiso R
H202 H 1.1654 0.4391 0.6927 0.0394 1.0000 Uiso R
H212 H 1.2809 0.3818 0.5348 0.0359 1.0000 Uiso R
H211 H 1.3367 0.4844 0.5752 0.0364 1.0000 Uiso R
H222 H 0.3496 1.0427 0.7517 0.0521 1.0000 Uiso R
H221 H 0.2458 0.9587 0.7004 0.0515 1.0000 Uiso R
H223 H 0.3619 0.9310 0.7817 0.0513 1.0000 Uiso R
H81 H 0.8464 1.0017 0.6418 0.0467 1.0000 Uiso R

loop_
_atom_site_aniso_label
_atom_site_aniso_U_11
_atom_site_aniso_U_22
_atom_site_aniso_U_33
_atom_site_aniso_U_23
_atom_site_aniso_U_13
_atom_site_aniso_U_12
O1 0.0252(5) 0.0229(5) 0.0314(5) -0.0001(4) 0.0058(4) 0.0011(4)
C2 0.0234(7) 0.0227(7) 0.0210(6) 0.0038(5) -0.0014(5) 0.0022(5)
C3 0.0230(7) 0.0285(7) 0.0295(7) 0.0051(5) 0.0043(6) -0.0016(6)
C4 0.0264(7) 0.0232(7) 0.0350(7) 0.0037(6) -0.0005(6) -0.0060(6)
C5 0.0277(7) 0.0254(7) 0.0253(7) 0.0032(5) -0.0030(6) 0.0008(6)
C6 0.0216(7) 0.0278(7) 0.0253(7) 0.0019(5) 0.0029(5) 0.0006(6)
C7 0.0221(6) 0.0227(7) 0.0256(6) 0.0038(5) -0.0019(5) -0.0023(6)
O8 0.0254(5) 0.0229(5) 0.0451(6) -0.0010(4) 0.0071(4) -0.0047(4)
C9 0.0320(8) 0.0259(7) 0.0340(7) -0.0035(6) -0.0010(6) 0.0000(7)
C10 0.0284(7) 0.0262(7) 0.0304(7) -0.0014(6) 0.0007(6) -0.0027(6)
C11 0.0243(7) 0.0252(7) 0.0284(7) -0.0007(5) 0.0051(6) -0.0032(6)
N12 0.0262(6) 0.0250(6) 0.0280(6) 0.0002(5) -0.0031(5) -0.0040(5)
C13 0.0262(7) 0.0306(7) 0.0289(7) -0.0003(6) -0.0007(6) 0.0007(6)
C14 0.0236(7) 0.0217(6) 0.0245(6) -0.0058(5) 0.0021(6) 0.0052(5)
C15 0.0259(7) 0.0237(7) 0.0301(7) -0.0045(5) 0.0005(6) 0.0025(6)
C16 0.0334(8) 0.0237(7) 0.0347(8) -0.0028(6) 0.0074(6) -0.0005(6)
C17 0.0443(8) 0.0243(7) 0.0275(7) 0.0020(6) 0.0070(7) 0.0057(7)
C18 0.0368(8) 0.0307(7) 0.0249(7) -0.0052(6) -0.0018(7) 0.0094(7)
C19 0.0250(7) 0.0249(7) 0.0287(7) -0.0088(5) 0.0003(6) 0.0053(6)
C20 0.0287(8) 0.0308(8) 0.0384(8) -0.0061(6) -0.0095(6) 0.0021(7)
C21 0.0213(7) 0.0282(7) 0.0453(8) -0.0069(6) 0.0013(6) -0.0019(6)
C22 0.0289(8) 0.0339(8) 0.0364(7) 0.0010(6) 0.0078(6) 0.0056(6)

loop_
_atom_type_symbol
_atom_type_scat_dispersion_real
_atom_type_scat_dispersion_imag
_atom_type_scat_Cromer_Mann_a1
_atom_type_scat_Cromer_Mann_b1
_atom_type_scat_Cromer_Mann_a2
_atom_type_scat_Cromer_Mann_b2
_atom_type_scat_Cromer_Mann_a3
_atom_type_scat_Cromer_Mann_b3
_atom_type_scat_Cromer_Mann_a4
_atom_type_scat_Cromer_Mann_b4
_atom_type_scat_Cromer_Mann_c
_atom_type_scat_source
C 0.0181 0.0091 2.3100 20.8439 1.0200 10.2075 1.5886 0.5687 0.8650 51.6512 0.2156 'International Tables Vol C 4.2.6.8 and 6.1.1.4'
H 0.0000 0.0000 0.4930 10.5109 0.3229 26.1257 0.1402 3.1424 0.0408 57.7998 0.0030 'International Tables Vol C 4.2.6.8 and 6.1.1.4'
N 0.0311 0.0180 12.2126 0.0057 3.1322 9.8933 2.0125 28.9975 1.1663 0.5826 -11.5290 'International Tables Vol C 4.2.6.8 and 6.1.1.4'
O 0.0492 0.0322 3.0485 13.2771 2.2868 5.7011 1.5463 0.3239 0.8670 32.9089 0.2508 'International Tables Vol C 4.2.6.8 and 6.1.1.4'

loop_
_geom_angle_atom_site_label_1
_geom_angle_atom_site_label_2
_geom_angle_atom_site_label_3
_geom_angle
_geom_angle_publ_flag
C2 O1 C22 117.39(11) yes
O1 C2 C3 125.75(12) yes
O1 C2 C7 114.69(12) yes
C3 C2 C7 119.56(13) yes
C2 C3 C4 119.67(13) yes
C2 C3 H31 118.9 no
C4 C3 H31 121.5 no
C3 C4 C5 121.54(12) yes
C3 C4 H41 120.1 no
C5 C4 H41 118.3 no
C4 C5 C6 118.25(12) yes
C4 C5 C9 121.57(13) yes
C6 C5 C9 120.18(13) yes
C5 C6 C7 120.72(13) yes
C5 C6 H61 119.8 no
C7 C6 H61 119.4 no
C2 C7 C6 120.24(12) yes
C2 C7 O8 120.72(12) yes
C6 C7 O8 119.03(12) yes
C7 O8 H81 110.5 no
C5 C9 C10 114.01(12) yes
C5 C9 H92 108.9 no
C10 C9 H92 109.1 no
C5 C9 H91 108.9 no
C10 C9 H91 107.0 no
H92 C9 H91 108.9 no
C9 C10 C11 113.65(12) yes
C9 C10 H101 106.9 no
C11 C10 H101 107.0 no
C9 C10 H102 109.0 no
C11 C10 H102 110.1 no
H101 C10 H102 110.0 no
C10 C11 N12 112.59(11) yes
C10 C11 C21 112.28(12) yes
N12 C11 C21 109.51(11) yes
C10 C11 H111 106.5 no
N12 C11 H111 107.2 no
C21 C11 H111 108.6 no
C11 N12 C13 118.73(11) yes
C11 N12 C14 121.35(11) yes
C13 N12 C14 119.85(11) yes
N12 C13 H132 109.7 no
N12 C13 H131 109.2 no
H132 C13 H131 109.2 no
N12 C13 H133 110.5 no
H132 C13 H133 108.3 no
H131 C13 H133 109.8 no
N12 C14 C15 120.63(12) yes
N12 C14 C19 120.96(12) yes
C15 C14 C19 118.40(13) yes
C14 C15 C16 120.79(13) yes
C14 C15 H151 118.8 no
C16 C15 H151 120.4 no
C15 C16 C17 121.01(14) yes
C15 C16 H161 119.8 no
C17 C16 H161 119.2 no
C16 C17 C18 118.61(13) yes
C16 C17 H171 122.3 no
C18 C17 H171 119.1 no
C17 C18 C19 121.95(14) yes
C17 C18 H181 120.0 no
C19 C18 H181 118.0 no
C14 C19 C18 119.23(13) yes
C14 C19 C20 120.64(13) yes
C18 C19 C20 120.11(13) yes
C19 C20 C21 110.49(12) yes
C19 C20 H201 108.9 no
C21 C20 H201 109.3 no
C19 C20 H202 109.1 no
C21 C20 H202 110.4 no
H201 C20 H202 108.7 no
C11 C21 C20 111.39(12) yes
C11 C21 H212 106.9 no
C20 C21 H212 109.7 no
C11 C21 H211 110.1 no
C20 C21 H211 111.3 no
H212 C21 H211 107.2 no
O1 C22 H222 106.6 no
O1 C22 H221 109.3 no
H222 C22 H221 110.1 no
O1 C22 H223 111.2 no
H222 C22 H223 109.6 no
H221 C22 H223 110.0 no

loop_
_geom_bond_atom_site_label_1
_geom_bond_atom_site_label_2
_geom_bond_distance
_geom_bond_publ_flag
O1 C2 1.3747(17) yes
O1 C22 1.4288(17) yes
C2 C3 1.3790(19) yes
C2 C7 1.3982(19) yes
C3 C4 1.389(2) yes
C3 H31 0.966 no
C4 C5 1.383(2) yes
C4 H41 0.950 no
C5 C6 1.398(2) yes
C5 C9 1.5115(19) yes
C6 C7 1.377(2) yes
C6 H61 0.956 no
C7 O8 1.3697(16) yes
O8 H81 0.860 no
C9 C10 1.527(2) yes
C9 H92 0.991 no
C9 H91 0.994 no
C10 C11 1.5369(19) yes
C10 H101 0.980 no
C10 H102 1.011 no
C11 N12 1.4621(18) yes
C11 C21 1.527(2) yes
C11 H111 1.019 no
N12 C13 1.4471(19) yes
N12 C14 1.3807(18) yes
C13 H132 0.995 no
C13 H131 0.981 no
C13 H133 0.964 no
C14 C15 1.399(2) yes
C14 C19 1.4105(19) yes
C15 C16 1.386(2) yes
C15 H151 0.996 no
C16 C17 1.381(2) yes
C16 H161 0.973 no
C17 C18 1.381(2) yes
C17 H171 0.988 no
C18 C19 1.393(2) yes
C18 H181 0.985 no
C19 C20 1.509(2) yes
C20 C21 1.518(2) yes
C20 H201 1.021 no
C20 H202 1.000 no
C21 H212 1.005 no
C21 H211 0.996 no
C22 H222 0.977 no
C22 H221 0.978 no
C22 H223 1.007 no

loop_
_geom_hbond_atom_site_label_D
_geom_hbond_atom_site_label_H
_geom_hbond_atom_site_label_A
_geom_hbond_site_symmetry_A
_geom_hbond_angle_DHA
_geom_hbond_distance_DH
_geom_hbond_distance_HA
_geom_hbond_distance_DA
_geom_hbond_publ_flag
C16 H161 O1 1_545 133.84(4) 0.973 2.518 3.268(2) yes
